data_7160306
loop_
_publ_author_name
'Begum, Shahnaz'
'Kashameni, Sravani'
'Balasubramanian, Sridhar'
'Atmakur, Krishnaiah'
'Bhimapaka, China Raju'

_publ_section_title
;
 Synthesis of pyrano[3,2-c]chromene-2,5-diones from 4-hydroxycoumarins and
 aminocrotonates under solvent-free conditions
;
_journal_name_full 'Organic &amp; Biomolecular Chemistry'
_journal_paper_doi 10.1039/D4OB01800A
_journal_year 2025
_chemical_formula_moiety 'C19 H12 O4'
_chemical_formula_sum 'C19 H12 O4'
_chemical_formula_weight 304.29
_space_group_crystal_system monoclinic
_space_group_IT_number 14
_space_group_name_Hall '-P 2yn'
_space_group_name_H-M_alt 'P 1 21/n 1'
_atom_sites_solution_hydrogens geom
_audit_creation_method SHELXL-2019/2
_audit_update_record
;
2024-07-17 deposited with the CCDC.	2024-12-19 downloaded from the CCDC.
;
_cell_angle_alpha 90
_cell_angle_beta 92.317(3)
_cell_angle_gamma 90
_cell_formula_units_Z 4
_cell_length_a 6.4750(3)
_cell_length_b 8.0563(4)
_cell_length_c 27.3771(14)
_cell_measurement_reflns_used 5308
_cell_measurement_temperature 294(2)
_cell_measurement_theta_max 27.467
_cell_measurement_theta_min 2.9785
_cell_volume 1426.95(12)
_computing_cell_refinement '<i>SAINT</i> (Bruker, 2016)'
_computing_data_collection '<i>APEX3</i> (Bruker, 2016)'
_computing_data_reduction 'Bruker SAINT'
_computing_molecular_graphics 'Bruker SHELXTL'
_computing_publication_material 'Bruker SHELXTL'
_computing_structure_refinement 'SHELXL-2018/3 (Sheldrick, 2018)'
_computing_structure_solution 'SHELXT 2018/2 (Sheldrick, 2018)'
_diffrn_ambient_temperature 294(2)
_diffrn_measured_fraction_theta_full 0.999
_diffrn_measured_fraction_theta_max 0.999
_diffrn_measurement_device_type 'Bruker D8 QUEST PHOTON-100'
_diffrn_measurement_method '\w and \f'
_diffrn_radiation_type MoK\a
_diffrn_radiation_wavelength 0.71073
_diffrn_reflns_av_R_equivalents 0.0300
_diffrn_reflns_av_unetI/netI 0.0307
_diffrn_reflns_Laue_measured_fraction_full 0.999
_diffrn_reflns_Laue_measured_fraction_max 0.999
_diffrn_reflns_limit_h_max 8
_diffrn_reflns_limit_h_min -8
_diffrn_reflns_limit_k_max 10
_diffrn_reflns_limit_k_min -10
_diffrn_reflns_limit_l_max 36
_diffrn_reflns_limit_l_min -36
_diffrn_reflns_number 15912
_diffrn_reflns_point_group_measured_fraction_full 0.999
_diffrn_reflns_point_group_measured_fraction_max 0.999
_diffrn_reflns_theta_full 25.242
_diffrn_reflns_theta_max 28.278
_diffrn_reflns_theta_min 2.636
_exptl_absorpt_coefficient_mu 0.100
_exptl_absorpt_correction_T_max 0.7457
_exptl_absorpt_correction_T_min 0.6828
_exptl_absorpt_correction_type multi-scan
_exptl_absorpt_process_details
;
 SADABS 2016/2: Krause, L., Herbst-Irmer, R., Sheldrick G.M. & Stalke D.,
 J. Appl. Cryst. 48 (2015) 3-10
;
_exptl_crystal_colour colourless
_exptl_crystal_density_diffrn 1.416
_exptl_crystal_description block
_exptl_crystal_F_000 632
_exptl_crystal_size_max 0.230
_exptl_crystal_size_mid 0.200
_exptl_crystal_size_min 0.160
_refine_diff_density_max 0.171
_refine_diff_density_min -0.192
_refine_diff_density_rms 0.038
_refine_ls_extinction_method none
_refine_ls_goodness_of_fit_ref 1.029
_refine_ls_hydrogen_treatment constr
_refine_ls_matrix_type full
_refine_ls_number_parameters 209
_refine_ls_number_reflns 3541
_refine_ls_number_restraints 0
_refine_ls_restrained_S_all 1.029
_refine_ls_R_factor_all 0.0821
_refine_ls_R_factor_gt 0.0455
_refine_ls_shift/su_max 0.001
_refine_ls_shift/su_mean 0.000
_refine_ls_structure_factor_coef Fsqd
_refine_ls_weighting_details 'w=1/[\s^2^(Fo^2^)+(0.0476P)^2^+0.4094P] where P=(Fo^2^+2Fc^2^)/3'
_refine_ls_weighting_scheme calc
_refine_ls_wR_factor_gt 0.1066
_refine_ls_wR_factor_ref 0.1266
_reflns_Friedel_coverage 0.000
_reflns_number_gt 2302
_reflns_number_total 3541
_reflns_threshold_expression 'I > 2\s(I)'
_cod_data_source_file d4ob01800a2.cif
_cod_data_source_block KB1285_0m
_cod_original_sg_symbol_H-M 'P 21/n'
_cod_database_code 7160306
_shelx_shelxl_version_number 2019/2
_shelx_space_group_comment
;
The symmetry employed for this shelxl refinement is uniquely defined
by the following loop, which should always be used as a source of
symmetry information in preference to the above space-group names.
They are only intended as comments.
;
_shelx_estimated_absorpt_t_min 0.977
_shelx_estimated_absorpt_t_max 0.984

loop_
_space_group_symop_operation_xyz
'x, y, z'
'-x+1/2, y+1/2, -z+1/2'
'-x, -y, -z'
'x-1/2, -y-1/2, z-1/2'

loop_
_atom_site_label
_atom_site_type_symbol
_atom_site_fract_x
_atom_site_fract_y
_atom_site_fract_z
_atom_site_U_iso_or_equiv
_atom_site_adp_type
_atom_site_occupancy
_atom_site_site_symmetry_order
_atom_site_calc_flag
_atom_site_refinement_flags_posn
_atom_site_refinement_flags_adp
_atom_site_refinement_flags_occupancy
_atom_site_disorder_assembly
_atom_site_disorder_group
C1 C 0.2953(3) 0.6138(3) 0.53216(6) 0.0640(5) Uani 1 1 d . . . . .
H1 H 0.421714 0.560093 0.530009 0.077 Uiso 1 1 calc R U . . .
C2 C 0.1962(4) 0.6748(3) 0.49058(7) 0.0767(6) Uani 1 1 d . . . . .
H2 H 0.254610 0.661587 0.460340 0.092 Uiso 1 1 calc R U . . .
C3 C 0.0103(4) 0.7553(3) 0.49403(7) 0.0809(7) Uani 1 1 d . . . . .
H3 H -0.056166 0.796845 0.465864 0.097 Uiso 1 1 calc R U . . .
C4 C -0.0791(3) 0.7756(3) 0.53820(7) 0.0708(6) Uani 1 1 d . . . . .
H4 H -0.205074 0.830266 0.540070 0.085 Uiso 1 1 calc R U . . .
C5 C 0.0209(3) 0.7137(2) 0.57989(6) 0.0494(4) Uani 1 1 d . . . . .
C6 C 0.2076(3) 0.6320(2) 0.57752(6) 0.0468(4) Uani 1 1 d . . . . .
C7 C 0.3006(2) 0.5726(2) 0.62290(6) 0.0411(4) Uani 1 1 d . . . . .
C8 C 0.2134(2) 0.59252(19) 0.66685(5) 0.0373(3) Uani 1 1 d . . . . .
C9 C 0.0177(2) 0.6836(2) 0.66784(6) 0.0421(4) Uani 1 1 d . . . . .
C10 C 0.6007(2) 0.4360(2) 0.65821(6) 0.0455(4) Uani 1 1 d . . . . .
C11 C 0.5103(2) 0.4575(2) 0.70442(6) 0.0444(4) Uani 1 1 d . . . . .
H11 H 0.583158 0.418995 0.732118 0.053 Uiso 1 1 calc R U . . .
C12 C 0.3246(2) 0.5307(2) 0.71036(5) 0.0378(3) Uani 1 1 d . . . . .
C13 C 0.2484(2) 0.54133(19) 0.76077(5) 0.0382(3) Uani 1 1 d . . . . .
C14 C 0.0575(2) 0.4781(2) 0.77293(6) 0.0452(4) Uani 1 1 d . . . . .
H14 H -0.030339 0.433618 0.748609 0.054 Uiso 1 1 calc R U . . .
C15 C -0.0030(2) 0.4806(2) 0.82046(6) 0.0511(4) Uani 1 1 d . . . . .
H15 H -0.130446 0.435803 0.827836 0.061 Uiso 1 1 calc R U . . .
C16 C 0.1219(3) 0.5484(2) 0.85769(6) 0.0499(4) Uani 1 1 d . . . . .
C17 C 0.0503(3) 0.5548(3) 0.90950(7) 0.0735(6) Uani 1 1 d . . . . .
H17A H -0.096625 0.538736 0.909359 0.110 Uiso 1 1 calc R U . . .
H17B H 0.084404 0.660905 0.923593 0.110 Uiso 1 1 calc R U . . .
H17C H 0.117644 0.468779 0.928472 0.110 Uiso 1 1 calc R U . . .
C18 C 0.3136(3) 0.6107(2) 0.84563(6) 0.0494(4) Uani 1 1 d . . . . .
H18 H 0.400691 0.656112 0.869954 0.059 Uiso 1 1 calc R U . . .
C19 C 0.3765(2) 0.6059(2) 0.79801(6) 0.0436(4) Uani 1 1 d . . . . .
H19 H 0.506198 0.646475 0.790802 0.052 Uiso 1 1 calc R U . . .
O1 O -0.07047(17) 0.73710(16) 0.62364(4) 0.0524(3) Uani 1 1 d . . . . .
O2 O -0.07715(17) 0.71802(16) 0.70315(4) 0.0550(3) Uani 1 1 d . . . . .
O3 O 0.48459(16) 0.49652(15) 0.61778(4) 0.0503(3) Uani 1 1 d . . . . .
O4 O 0.76270(17) 0.37181(17) 0.64914(4) 0.0600(4) Uani 1 1 d . . . . .

loop_
_atom_site_aniso_label
_atom_site_aniso_U_11
_atom_site_aniso_U_22
_atom_site_aniso_U_33
_atom_site_aniso_U_23
_atom_site_aniso_U_13
_atom_site_aniso_U_12
C1 0.0692(12) 0.0772(14) 0.0462(10) 0.0023(9) 0.0096(9) 0.0119(11)
C2 0.0946(16) 0.0911(18) 0.0450(10) 0.0083(11) 0.0104(10) 0.0114(13)
C3 0.0966(16) 0.0982(19) 0.0471(11) 0.0147(11) -0.0088(10) 0.0184(14)
C4 0.0721(12) 0.0844(16) 0.0551(11) 0.0086(10) -0.0074(9) 0.0238(11)
C5 0.0531(9) 0.0520(11) 0.0428(9) -0.0008(8) -0.0021(7) 0.0051(8)
C6 0.0505(9) 0.0481(10) 0.0418(8) -0.0008(7) 0.0009(7) 0.0026(8)
C7 0.0366(7) 0.0418(9) 0.0450(8) -0.0026(7) 0.0020(6) 0.0017(7)
C8 0.0329(7) 0.0373(9) 0.0416(8) -0.0042(6) 0.0000(6) -0.0008(6)
C9 0.0401(8) 0.0413(9) 0.0445(8) -0.0060(7) -0.0023(6) 0.0029(7)
C10 0.0353(7) 0.0481(10) 0.0532(9) 0.0029(8) 0.0031(7) 0.0024(7)
C11 0.0342(7) 0.0527(11) 0.0462(8) 0.0054(7) 0.0009(6) 0.0016(7)
C12 0.0320(7) 0.0394(9) 0.0420(8) -0.0011(7) -0.0007(6) -0.0037(6)
C13 0.0338(7) 0.0389(9) 0.0420(8) 0.0009(7) 0.0012(6) 0.0012(6)
C14 0.0362(7) 0.0466(10) 0.0527(9) -0.0034(8) 0.0004(6) -0.0041(7)
C15 0.0405(8) 0.0512(11) 0.0622(11) 0.0032(8) 0.0120(7) -0.0038(8)
C16 0.0541(9) 0.0496(11) 0.0465(9) 0.0043(8) 0.0088(7) 0.0046(8)
C17 0.0836(14) 0.0843(16) 0.0539(11) 0.0051(11) 0.0193(10) 0.0025(12)
C18 0.0502(9) 0.0551(11) 0.0423(9) -0.0011(8) -0.0052(7) -0.0025(8)
C19 0.0366(7) 0.0470(10) 0.0469(9) 0.0028(7) -0.0009(6) -0.0046(7)
O1 0.0479(6) 0.0628(8) 0.0462(6) -0.0001(6) -0.0035(5) 0.0172(6)
O2 0.0504(6) 0.0646(9) 0.0499(7) -0.0098(6) 0.0026(5) 0.0179(6)
O3 0.0422(6) 0.0620(8) 0.0472(6) 0.0009(5) 0.0077(5) 0.0108(5)
O4 0.0407(6) 0.0706(9) 0.0692(8) 0.0015(7) 0.0103(5) 0.0145(6)

loop_
_atom_type_symbol
_atom_type_description
_atom_type_scat_dispersion_real
_atom_type_scat_dispersion_imag
_atom_type_scat_source
C C 0.0033 0.0016 'International Tables Vol C Tables 4.2.6.8 and 6.1.1.4'
H H 0.0000 0.0000 'International Tables Vol C Tables 4.2.6.8 and 6.1.1.4'
O O 0.0106 0.0060 'International Tables Vol C Tables 4.2.6.8 and 6.1.1.4'

loop_
_geom_angle_atom_site_label_1
_geom_angle_atom_site_label_2
_geom_angle_atom_site_label_3
_geom_angle
_geom_angle_site_symmetry_1
_geom_angle_site_symmetry_3
_geom_angle_publ_flag
C2 C1 C6 120.47(19) . . ?
C2 C1 H1 119.8 . . ?
C6 C1 H1 119.8 . . ?
C3 C2 C1 119.51(18) . . ?
C3 C2 H2 120.2 . . ?
C1 C2 H2 120.2 . . ?
C4 C3 C2 121.28(19) . . ?
C4 C3 H3 119.4 . . ?
C2 C3 H3 119.4 . . ?
C3 C4 C5 118.99(19) . . ?
C3 C4 H4 120.5 . . ?
C5 C4 H4 120.5 . . ?
O1 C5 C6 121.09(14) . . ?
O1 C5 C4 117.90(16) . . ?
C6 C5 C4 121.00(16) . . ?
C5 C6 C1 118.75(16) . . ?
C5 C6 C7 117.02(14) . . ?
C1 C6 C7 124.23(16) . . ?
O3 C7 C8 122.99(14) . . ?
O3 C7 C6 113.62(13) . . ?
C8 C7 C6 123.39(14) . . ?
C7 C8 C12 118.36(13) . . ?
C7 C8 C9 117.77(14) . . ?
C12 C8 C9 123.78(13) . . ?
O2 C9 O1 115.21(14) . . ?
O2 C9 C8 127.04(14) . . ?
O1 C9 C8 117.75(13) . . ?
O4 C10 O3 115.52(14) . . ?
O4 C10 C11 128.83(15) . . ?
O3 C10 C11 115.65(13) . . ?
C12 C11 C10 123.88(14) . . ?
C12 C11 H11 118.1 . . ?
C10 C11 H11 118.1 . . ?
C11 C12 C8 117.58(13) . . ?
C11 C12 C13 117.77(13) . . ?
C8 C12 C13 124.65(13) . . ?
C19 C13 C14 118.14(14) . . ?
C19 C13 C12 119.49(13) . . ?
C14 C13 C12 122.22(13) . . ?
C15 C14 C13 120.80(15) . . ?
C15 C14 H14 119.6 . . ?
C13 C14 H14 119.6 . . ?
C14 C15 C16 121.39(15) . . ?
C14 C15 H15 119.3 . . ?
C16 C15 H15 119.3 . . ?
C15 C16 C18 117.86(15) . . ?
C15 C16 C17 120.73(16) . . ?
C18 C16 C17 121.41(17) . . ?
C16 C17 H17A 109.5 . . ?
C16 C17 H17B 109.5 . . ?
H17A C17 H17B 109.5 . . ?
C16 C17 H17C 109.5 . . ?
H17A C17 H17C 109.5 . . ?
H17B C17 H17C 109.5 . . ?
C19 C18 C16 120.89(15) . . ?
C19 C18 H18 119.6 . . ?
C16 C18 H18 119.6 . . ?
C18 C19 C13 120.88(14) . . ?
C18 C19 H19 119.6 . . ?
C13 C19 H19 119.6 . . ?
C5 O1 C9 122.92(12) . . ?
C7 O3 C10 121.53(12) . . ?

loop_
_geom_bond_atom_site_label_1
_geom_bond_atom_site_label_2
_geom_bond_distance
_geom_bond_site_symmetry_2
_geom_bond_publ_flag
C1 C2 1.374(3) . ?
C1 C6 1.394(2) . ?
C1 H1 0.9300 . ?
C2 C3 1.374(3) . ?
C2 H2 0.9300 . ?
C3 C4 1.371(3) . ?
C3 H3 0.9300 . ?
C4 C5 1.382(2) . ?
C4 H4 0.9300 . ?
C5 O1 1.3701(19) . ?
C5 C6 1.381(2) . ?
C6 C7 1.440(2) . ?
C7 O3 1.3521(17) . ?
C7 C8 1.359(2) . ?
C8 C12 1.455(2) . ?
C8 C9 1.466(2) . ?
C9 O2 1.1985(17) . ?
C9 O1 1.3856(18) . ?
C10 O4 1.2046(18) . ?
C10 O3 1.4001(19) . ?
C10 C11 1.426(2) . ?
C11 C12 1.355(2) . ?
C11 H11 0.9300 . ?
C12 C13 1.487(2) . ?
C13 C19 1.389(2) . ?
C13 C14 1.390(2) . ?
C14 C15 1.374(2) . ?
C14 H14 0.9300 . ?
C15 C16 1.387(2) . ?
C15 H15 0.9300 . ?
C16 C18 1.391(2) . ?
C16 C17 1.511(2) . ?
C17 H17A 0.9600 . ?
C17 H17B 0.9600 . ?
C17 H17C 0.9600 . ?
C18 C19 1.382(2) . ?
C18 H18 0.9300 . ?
C19 H19 0.9300 . ?

loop_
_geom_torsion_atom_site_label_1
_geom_torsion_atom_site_label_2
_geom_torsion_atom_site_label_3
_geom_torsion_atom_site_label_4
_geom_torsion
_geom_torsion_site_symmetry_1
_geom_torsion_site_symmetry_2
_geom_torsion_site_symmetry_3
_geom_torsion_site_symmetry_4
_geom_torsion_publ_flag
C6 C1 C2 C3 0.5(4) . . . . ?
C1 C2 C3 C4 -0.3(4) . . . . ?
C2 C3 C4 C5 0.1(4) . . . . ?
C3 C4 C5 O1 179.3(2) . . . . ?
C3 C4 C5 C6 -0.2(3) . . . . ?
O1 C5 C6 C1 -179.03(17) . . . . ?
C4 C5 C6 C1 0.4(3) . . . . ?
O1 C5 C6 C7 0.2(3) . . . . ?
C4 C5 C6 C7 179.71(18) . . . . ?
C2 C1 C6 C5 -0.6(3) . . . . ?
C2 C1 C6 C7 -179.84(19) . . . . ?
C5 C6 C7 O3 -178.94(15) . . . . ?
C1 C6 C7 O3 0.3(3) . . . . ?
C5 C6 C7 C8 0.3(3) . . . . ?
C1 C6 C7 C8 179.52(17) . . . . ?
O3 C7 C8 C12 0.7(2) . . . . ?
C6 C7 C8 C12 -178.46(15) . . . . ?
O3 C7 C8 C9 177.36(14) . . . . ?
C6 C7 C8 C9 -1.8(2) . . . . ?
C7 C8 C9 O2 -177.20(17) . . . . ?
C12 C8 C9 O2 -0.8(3) . . . . ?
C7 C8 C9 O1 2.8(2) . . . . ?
C12 C8 C9 O1 179.25(14) . . . . ?
O4 C10 C11 C12 -179.30(18) . . . . ?
O3 C10 C11 C12 0.1(2) . . . . ?
C10 C11 C12 C8 -0.8(2) . . . . ?
C10 C11 C12 C13 178.81(15) . . . . ?
C7 C8 C12 C11 0.4(2) . . . . ?
C9 C8 C12 C11 -176.00(15) . . . . ?
C7 C8 C12 C13 -179.18(14) . . . . ?
C9 C8 C12 C13 4.4(2) . . . . ?
C11 C12 C13 C19 51.0(2) . . . . ?
C8 C12 C13 C19 -129.37(17) . . . . ?
C11 C12 C13 C14 -124.41(17) . . . . ?
C8 C12 C13 C14 55.2(2) . . . . ?
C19 C13 C14 C15 0.4(2) . . . . ?
C12 C13 C14 C15 175.91(15) . . . . ?
C13 C14 C15 C16 1.1(3) . . . . ?
C14 C15 C16 C18 -1.5(3) . . . . ?
C14 C15 C16 C17 178.13(17) . . . . ?
C15 C16 C18 C19 0.4(3) . . . . ?
C17 C16 C18 C19 -179.23(17) . . . . ?
C16 C18 C19 C13 1.1(3) . . . . ?
C14 C13 C19 C18 -1.5(2) . . . . ?
C12 C13 C19 C18 -177.13(15) . . . . ?
C6 C5 O1 C9 0.9(3) . . . . ?
C4 C5 O1 C9 -178.58(17) . . . . ?
O2 C9 O1 C5 177.57(15) . . . . ?
C8 C9 O1 C5 -2.4(2) . . . . ?
C8 C7 O3 C10 -1.5(2) . . . . ?
C6 C7 O3 C10 177.75(14) . . . . ?
O4 C10 O3 C7 -179.46(15) . . . . ?
C11 C10 O3 C7 1.1(2) . . . . ?
